data_7021133
loop_
_publ_author_name
'Schmid, Thibault E.'
'Jones, Dale C.'
'Songis, Olivier'
'Diebolt, Olivier'
'Furst, Marc R. L.'
'Slawin, Alexandra M. Z.'
'Cazin, Catherine S. J.'

_publ_section_title
;
 Mixed phosphine/N-heterocyclic carbene palladium complexes: synthesis,
 characterization and catalytic use in aqueous Suzuki-Miyaura reactions.
;
_journal_issue 20
_journal_name_full 'Dalton transactions (Cambridge, England : 2003)'
_journal_page_first 7345
_journal_page_last 7353
_journal_paper_doi 10.1039/c2dt32858e
_journal_volume 42
_journal_year 2013
_chemical_formula_moiety 'C51 H67 Cl2 N2 P Pd'
_chemical_formula_sum 'C51 H67 Cl2 N2 P Pd'
_chemical_formula_weight 916.38
_space_group_IT_number 14
_symmetry_cell_setting monoclinic
_symmetry_Int_Tables_number 14
_symmetry_space_group_name_Hall '-P 2yn'
_symmetry_space_group_name_H-M 'P 1 21/n 1'
_atom_sites_solution_hydrogens geom
_atom_sites_solution_primary direct
_atom_sites_solution_secondary difmap
_cell_angle_alpha 90.0000
_cell_angle_beta 92.804(5)
_cell_angle_gamma 90.0000
_cell_formula_units_Z 4
_cell_length_a 11.928(2)
_cell_length_b 13.362(3)
_cell_length_c 30.789(5)
_cell_measurement_reflns_used 13484
_cell_measurement_temperature 93
_cell_measurement_theta_max 25.35
_cell_measurement_theta_min 2.29
_cell_volume 4901.3(16)
_computing_cell_refinement 'CrystalClear-SM Expert 2.0 rc13'
_computing_data_collection 'CrystalClear-SM Expert 2.0 rc13 (Rigaku, 2009)'
_computing_data_reduction 'CrystalClear-SM Expert 2.0 rc13'
_computing_molecular_graphics 'CrystalStructure 4.0'
_computing_publication_material 'CrystalStructure 4.0 (Rigaku, 2010)'
_computing_structure_refinement 'SHELXL97 (Sheldrick, 2008)'
_computing_structure_solution 'DIRDIF99-PATTY (Gould, et al., 1999)'
_diffrn_ambient_temperature 93
_diffrn_detector_area_resol_mean 14.629
_diffrn_measured_fraction_theta_full 0.997
_diffrn_measured_fraction_theta_max 0.995
_diffrn_measurement_device_type 'Rigaku Mercury70'
_diffrn_measurement_method \w
_diffrn_radiation_type 'Mo K\a'
_diffrn_radiation_wavelength 0.71075
_diffrn_reflns_av_R_equivalents 0.0546
_diffrn_reflns_limit_h_max 11
_diffrn_reflns_limit_h_min -14
_diffrn_reflns_limit_k_max 16
_diffrn_reflns_limit_k_min -12
_diffrn_reflns_limit_l_max 36
_diffrn_reflns_limit_l_min -37
_diffrn_reflns_number 29822
_diffrn_reflns_theta_full 25.00
_diffrn_reflns_theta_max 25.35
_diffrn_standards_number 0
_exptl_absorpt_coefficient_mu 0.555
_exptl_absorpt_correction_T_max 0.946
_exptl_absorpt_correction_T_min 0.806
_exptl_absorpt_correction_type multi-scan
_exptl_absorpt_process_details 'REQAB (Rigaku, 1998)'
_exptl_crystal_colour yellow
_exptl_crystal_density_diffrn 1.242
_exptl_crystal_density_method 'not measured'
_exptl_crystal_description prism
_exptl_crystal_F_000 1928.00
_exptl_crystal_size_max 0.100
_exptl_crystal_size_mid 0.100
_exptl_crystal_size_min 0.100
_refine_diff_density_max 0.440
_refine_diff_density_min -0.510
_refine_ls_extinction_method none
_refine_ls_goodness_of_fit_ref 0.964
_refine_ls_hydrogen_treatment constr
_refine_ls_number_parameters 514
_refine_ls_number_reflns 8941
_refine_ls_number_restraints 0
_refine_ls_R_factor_gt 0.0425
_refine_ls_shift/su_max 0.001
_refine_ls_structure_factor_coef Fsqd
_refine_ls_weighting_details 'w = 1/[\s^2^(Fo^2^)+(0.0286P)^2^+0.0000P] where P=(Fo^2^+2Fc^2^)/3'
_refine_ls_weighting_scheme calc
_refine_ls_wR_factor_ref 0.0904
_reflns_number_gt 6424
_reflns_number_total 8941
_reflns_threshold_expression F^2^>2.0\s(F^2^)
_cod_data_source_file c2dt32858e.txt
_cod_data_source_block 2e.
_cod_original_cell_volume 4901.3(15)
_cod_database_code 7021133

loop_
_symmetry_equiv_pos_site_id
_symmetry_equiv_pos_as_xyz
1 +X,+Y,+Z
2 1/2-X,1/2+Y,1/2-Z
3 -X,-Y,-Z
4 1/2+X,1/2-Y,1/2+Z

loop_
_atom_site_label
_atom_site_type_symbol
_atom_site_fract_x
_atom_site_fract_y
_atom_site_fract_z
_atom_site_U_iso_or_equiv
_atom_site_adp_type
_atom_site_occupancy
_atom_site_symmetry_multiplicity
_atom_site_calc_flag
_atom_site_refinement_flags
Pd1 Pd 0.755306(19) 0.192652(17) 0.127728(7) 0.03592(9) Uani 1.0 4 d .
Cl1 Cl 0.77709(8) 0.30437(6) 0.18491(3) 0.0531(3) Uani 1.0 4 d .
Cl2 Cl 0.73341(8) 0.07851(7) 0.07235(3) 0.0610(3) Uani 1.0 4 d .
P30 P 0.70476(7) 0.32910(6) 0.08356(3) 0.0373(2) Uani 1.0 4 d .
N2 N 0.9097(2) 0.06825(17) 0.18738(7) 0.0353(6) Uani 1.0 4 d .
N5 N 0.73821(19) 0.03197(17) 0.19791(7) 0.0346(6) Uani 1.0 4 d .
C1 C 0.8027(3) 0.0857(2) 0.17203(9) 0.0342(7) Uani 1.0 4 d .
C3 C 0.9099(3) 0.0059(3) 0.22330(10) 0.0437(9) Uani 1.0 4 d .
C4 C 0.8033(3) -0.0164(3) 0.23005(10) 0.0446(9) Uani 1.0 4 d .
C6 C 1.0090(3) 0.1027(3) 0.16663(10) 0.0402(8) Uani 1.0 4 d .
C7 C 1.0714(3) 0.1817(3) 0.18497(11) 0.0437(9) Uani 1.0 4 d .
C8 C 1.1636(3) 0.2132(3) 0.16283(13) 0.0606(10) Uani 1.0 4 d .
C9 C 1.1930(4) 0.1690(4) 0.12519(13) 0.0719(12) Uani 1.0 4 d .
C10 C 1.1317(3) 0.0891(3) 0.10828(12) 0.0653(11) Uani 1.0 4 d .
C11 C 1.0394(3) 0.0532(3) 0.12876(11) 0.0490(9) Uani 1.0 4 d .
C12 C 1.0460(3) 0.2290(3) 0.22794(10) 0.0526(9) Uani 1.0 4 d .
C13 C 1.1282(4) 0.1895(3) 0.26410(12) 0.0816(13) Uani 1.0 4 d .
C14 C 1.0515(4) 0.3432(3) 0.22692(13) 0.0772(13) Uani 1.0 4 d .
C15 C 0.9802(4) -0.0405(3) 0.11203(11) 0.0618(11) Uani 1.0 4 d .
C16 C 1.0301(4) -0.1323(3) 0.13585(14) 0.0955(16) Uani 1.0 4 d .
C17 C 0.9846(4) -0.0564(4) 0.06259(12) 0.0931(15) Uani 1.0 4 d .
C18 C 0.6198(3) 0.0125(3) 0.18804(9) 0.0397(8) Uani 1.0 4 d .
C19 C 0.5932(3) -0.0706(3) 0.16223(10) 0.0462(9) Uani 1.0 4 d .
C20 C 0.4804(4) -0.0858(3) 0.15089(12) 0.0626(11) Uani 1.0 4 d .
C21 C 0.3995(4) -0.0237(4) 0.16508(13) 0.0719(12) Uani 1.0 4 d .
C22 C 0.4277(3) 0.0556(3) 0.19228(12) 0.0619(11) Uani 1.0 4 d .
C23 C 0.5396(3) 0.0749(3) 0.20485(10) 0.0462(9) Uani 1.0 4 d .
C24 C 0.6803(4) -0.1455(3) 0.14922(11) 0.0605(10) Uani 1.0 4 d .
C25 C 0.6815(4) -0.2350(3) 0.18027(13) 0.0846(14) Uani 1.0 4 d .
C26 C 0.6642(5) -0.1822(4) 0.10270(12) 0.0992(16) Uani 1.0 4 d .
C27 C 0.5678(3) 0.1580(3) 0.23678(12) 0.0585(10) Uani 1.0 4 d .
C28 C 0.5454(4) 0.1211(4) 0.28281(12) 0.1011(16) Uani 1.0 4 d .
C29 C 0.5050(4) 0.2542(3) 0.22635(15) 0.0990(16) Uani 1.0 4 d .
C31 C 0.6689(3) 0.3075(3) 0.02541(9) 0.0409(8) Uani 1.0 4 d .
C32 C 0.6050(3) 0.3918(3) 0.00104(9) 0.0462(9) Uani 1.0 4 d .
C33 C 0.5638(3) 0.3563(3) -0.04402(10) 0.0546(10) Uani 1.0 4 d .
C34 C 0.6607(4) 0.3201(3) -0.06979(11) 0.0664(11) Uani 1.0 4 d .
C35 C 0.7281(4) 0.2394(3) -0.04574(11) 0.0721(12) Uani 1.0 4 d .
C36 C 0.7694(3) 0.2757(3) -0.00053(10) 0.0548(10) Uani 1.0 4 d .
C37 C 0.8207(3) 0.4210(3) 0.08937(10) 0.0453(9) Uani 1.0 4 d .
C38 C 0.8101(3) 0.5175(3) 0.06278(11) 0.0573(10) Uani 1.0 4 d .
C39 C 0.9032(4) 0.5902(3) 0.07638(14) 0.0830(14) Uani 1.0 4 d .
C40 C 1.0179(4) 0.5442(4) 0.07204(15) 0.0975(17) Uani 1.0 4 d .
C41 C 1.0291(4) 0.4465(4) 0.09759(14) 0.0856(14) Uani 1.0 4 d .
C42 C 0.9361(3) 0.3718(3) 0.08416(12) 0.0628(11) Uani 1.0 4 d .
C43 C 0.5817(3) 0.3911(3) 0.10578(9) 0.0373(8) Uani 1.0 4 d .
C44 C 0.4701(3) 0.3583(3) 0.09824(9) 0.0411(8) Uani 1.0 4 d .
C45 C 0.3850(3) 0.4083(3) 0.11868(10) 0.0527(9) Uani 1.0 4 d .
C46 C 0.4050(3) 0.4859(3) 0.14698(11) 0.0595(10) Uani 1.0 4 d .
C47 C 0.5137(4) 0.5171(3) 0.15520(11) 0.0567(10) Uani 1.0 4 d .
C48 C 0.6002(3) 0.4714(3) 0.13479(10) 0.0479(9) Uani 1.0 4 d .
C49 C 0.4341(3) 0.2724(3) 0.07010(10) 0.0444(8) Uani 1.0 4 d .
C50 C 0.4701(3) 0.1760(3) 0.07860(11) 0.0517(9) Uani 1.0 4 d .
C51 C 0.4301(4) 0.0965(3) 0.05361(13) 0.0699(12) Uani 1.0 4 d .
C52 C 0.3525(4) 0.1115(4) 0.01997(13) 0.0796(14) Uani 1.0 4 d .
C53 C 0.3143(4) 0.2069(4) 0.01199(12) 0.0778(13) Uani 1.0 4 d .
C54 C 0.3540(3) 0.2868(3) 0.03628(11) 0.0584(10) Uani 1.0 4 d .
H3 H 0.9740 -0.0167 0.2400 0.0524 Uiso 1.0 4 calc R
H4 H 0.7769 -0.0576 0.2525 0.0535 Uiso 1.0 4 calc R
H8 H 1.2075 0.2673 0.1743 0.0727 Uiso 1.0 4 calc R
H9 H 1.2558 0.1932 0.1105 0.0862 Uiso 1.0 4 calc R
H10 H 1.1533 0.0585 0.0822 0.0784 Uiso 1.0 4 calc R
H12 H 0.9683 0.2091 0.2352 0.0631 Uiso 1.0 4 calc R
H13A H 1.2052 0.2065 0.2572 0.0980 Uiso 1.0 4 calc R
H13B H 1.1209 0.1166 0.2662 0.0980 Uiso 1.0 4 calc R
H13C H 1.1108 0.2201 0.2919 0.0980 Uiso 1.0 4 calc R
H14A H 0.9970 0.3686 0.2047 0.0926 Uiso 1.0 4 calc R
H14B H 1.1272 0.3644 0.2200 0.0926 Uiso 1.0 4 calc R
H14C H 1.0336 0.3699 0.2554 0.0926 Uiso 1.0 4 calc R
H15 H 0.8995 -0.0354 0.1192 0.0741 Uiso 1.0 4 calc R
H16A H 1.0219 -0.1247 0.1672 0.1146 Uiso 1.0 4 calc R
H16B H 1.1099 -0.1380 0.1300 0.1146 Uiso 1.0 4 calc R
H16C H 0.9905 -0.1926 0.1255 0.1146 Uiso 1.0 4 calc R
H17A H 1.0629 -0.0628 0.0548 0.1117 Uiso 1.0 4 calc R
H17B H 0.9501 0.0011 0.0473 0.1117 Uiso 1.0 4 calc R
H17C H 0.9435 -0.1175 0.0542 0.1117 Uiso 1.0 4 calc R
H20 H 0.4593 -0.1410 0.1328 0.0751 Uiso 1.0 4 calc R
H21 H 0.3231 -0.0348 0.1562 0.0863 Uiso 1.0 4 calc R
H22 H 0.3703 0.0974 0.2026 0.0743 Uiso 1.0 4 calc R
H24 H 0.7554 -0.1123 0.1523 0.0727 Uiso 1.0 4 calc R
H25A H 0.6074 -0.2668 0.1791 0.1015 Uiso 1.0 4 calc R
H25B H 0.7001 -0.2121 0.2100 0.1015 Uiso 1.0 4 calc R
H25C H 0.7379 -0.2836 0.1717 0.1015 Uiso 1.0 4 calc R
H26A H 0.6684 -0.1254 0.0827 0.1190 Uiso 1.0 4 calc R
H26B H 0.5906 -0.2144 0.0987 0.1190 Uiso 1.0 4 calc R
H26C H 0.7232 -0.2306 0.0967 0.1190 Uiso 1.0 4 calc R
H27 H 0.6499 0.1723 0.2357 0.0702 Uiso 1.0 4 calc R
H28A H 0.5919 0.0622 0.2897 0.1213 Uiso 1.0 4 calc R
H28B H 0.4660 0.1032 0.2843 0.1213 Uiso 1.0 4 calc R
H28C H 0.5639 0.1743 0.3039 0.1213 Uiso 1.0 4 calc R
H29A H 0.4240 0.2422 0.2270 0.1188 Uiso 1.0 4 calc R
H29B H 0.5232 0.2776 0.1974 0.1188 Uiso 1.0 4 calc R
H29C H 0.5271 0.3053 0.2480 0.1188 Uiso 1.0 4 calc R
H31 H 0.6168 0.2488 0.0244 0.0491 Uiso 1.0 4 calc R
H32A H 0.5401 0.4128 0.0177 0.0554 Uiso 1.0 4 calc R
H32B H 0.6550 0.4503 -0.0018 0.0554 Uiso 1.0 4 calc R
H33A H 0.5091 0.3012 -0.0411 0.0655 Uiso 1.0 4 calc R
H33B H 0.5251 0.4120 -0.0598 0.0655 Uiso 1.0 4 calc R
H34A H 0.7105 0.3773 -0.0757 0.0797 Uiso 1.0 4 calc R
H34B H 0.6312 0.2933 -0.0981 0.0797 Uiso 1.0 4 calc R
H35A H 0.7933 0.2208 -0.0627 0.0865 Uiso 1.0 4 calc R
H35B H 0.6808 0.1791 -0.0428 0.0865 Uiso 1.0 4 calc R
H36A H 0.8210 0.3331 -0.0034 0.0658 Uiso 1.0 4 calc R
H36B H 0.8110 0.2213 0.0150 0.0658 Uiso 1.0 4 calc R
H37 H 0.8214 0.4430 0.1204 0.0544 Uiso 1.0 4 calc R
H38A H 0.8143 0.5017 0.0315 0.0687 Uiso 1.0 4 calc R
H38B H 0.7364 0.5489 0.0672 0.0687 Uiso 1.0 4 calc R
H39A H 0.8965 0.6510 0.0581 0.0996 Uiso 1.0 4 calc R
H39B H 0.8947 0.6105 0.1070 0.0996 Uiso 1.0 4 calc R
H40A H 1.0762 0.5919 0.0830 0.1170 Uiso 1.0 4 calc R
H40B H 1.0299 0.5311 0.0410 0.1170 Uiso 1.0 4 calc R
H41A H 1.0259 0.4610 0.1290 0.1027 Uiso 1.0 4 calc R
H41B H 1.1031 0.4160 0.0926 0.1027 Uiso 1.0 4 calc R
H42A H 0.9435 0.3514 0.0535 0.0754 Uiso 1.0 4 calc R
H42B H 0.9429 0.3112 0.1026 0.0754 Uiso 1.0 4 calc R
H45 H 0.3096 0.3876 0.1127 0.0632 Uiso 1.0 4 calc R
H46 H 0.3449 0.5177 0.1607 0.0714 Uiso 1.0 4 calc R
H47 H 0.5292 0.5704 0.1750 0.0680 Uiso 1.0 4 calc R
H48 H 0.6747 0.4947 0.1405 0.0574 Uiso 1.0 4 calc R
H50 H 0.5232 0.1640 0.1020 0.0620 Uiso 1.0 4 calc R
H51 H 0.4566 0.0307 0.0599 0.0839 Uiso 1.0 4 calc R
H52 H 0.3257 0.0571 0.0025 0.0956 Uiso 1.0 4 calc R
H53 H 0.2592 0.2180 -0.0108 0.0933 Uiso 1.0 4 calc R
H54 H 0.3266 0.3522 0.0300 0.0700 Uiso 1.0 4 calc R

loop_
_atom_site_aniso_label
_atom_site_aniso_U_11
_atom_site_aniso_U_22
_atom_site_aniso_U_33
_atom_site_aniso_U_12
_atom_site_aniso_U_13
_atom_site_aniso_U_23
Pd1 0.03509(15) 0.03815(17) 0.03481(15) 0.00011(11) 0.00474(11) 0.00385(11)
Cl1 0.0715(6) 0.0467(6) 0.0405(5) 0.0026(5) -0.0017(5) -0.0028(4)
Cl2 0.0798(7) 0.0523(6) 0.0500(5) 0.0091(5) -0.0053(5) -0.0090(5)
P30 0.0331(5) 0.0421(5) 0.0370(5) -0.0014(4) 0.0045(4) 0.0070(4)
N2 0.0345(15) 0.0354(15) 0.0368(14) 0.0005(12) 0.0084(12) 0.0042(12)
N5 0.0359(15) 0.0375(15) 0.0308(14) -0.0024(12) 0.0062(12) 0.0005(12)
C1 0.0361(18) 0.0316(18) 0.0351(17) 0.0011(15) 0.0032(14) -0.0026(14)
C3 0.043(2) 0.047(2) 0.0410(19) -0.0005(17) -0.0016(16) 0.0138(17)
C4 0.051(3) 0.047(3) 0.0356(18) -0.0046(17) 0.0042(16) 0.0112(16)
C6 0.0317(18) 0.043(2) 0.0467(19) 0.0040(16) 0.0073(16) 0.0071(16)
C7 0.0339(19) 0.045(2) 0.052(2) 0.0059(16) 0.0073(16) 0.0100(17)
C8 0.041(3) 0.065(3) 0.076(3) -0.0094(19) 0.012(2) 0.000(3)
C9 0.051(3) 0.087(4) 0.081(3) -0.004(3) 0.033(3) 0.015(3)
C10 0.057(3) 0.080(3) 0.061(3) 0.006(3) 0.029(2) -0.001(3)
C11 0.041(2) 0.053(3) 0.054(2) 0.0059(18) 0.0115(17) 0.0083(19)
C12 0.047(3) 0.055(3) 0.057(3) -0.0081(18) 0.0055(18) -0.0011(19)
C13 0.079(3) 0.097(4) 0.068(3) -0.012(3) -0.003(3) 0.008(3)
C14 0.081(3) 0.064(3) 0.087(3) -0.012(3) 0.008(3) -0.015(3)
C15 0.058(3) 0.065(3) 0.063(3) 0.005(2) 0.019(2) -0.014(2)
C16 0.125(5) 0.060(3) 0.104(4) 0.002(3) 0.025(4) -0.012(3)
C17 0.088(4) 0.119(4) 0.074(3) 0.007(3) 0.018(3) -0.031(3)
C18 0.038(2) 0.044(2) 0.0373(18) -0.0065(16) 0.0046(15) 0.0056(16)
C19 0.048(3) 0.047(3) 0.0438(19) -0.0123(18) 0.0065(17) -0.0002(17)
C20 0.061(3) 0.064(3) 0.062(3) -0.017(3) -0.003(2) -0.002(2)
C21 0.047(3) 0.081(4) 0.086(3) -0.018(3) -0.010(3) 0.008(3)
C22 0.044(3) 0.060(3) 0.082(3) 0.0030(19) 0.006(2) 0.014(3)
C23 0.042(2) 0.044(2) 0.053(2) -0.0036(17) 0.0095(17) 0.0073(18)
C24 0.067(3) 0.056(3) 0.060(3) -0.017(2) 0.014(2) -0.016(2)
C25 0.100(4) 0.060(3) 0.095(4) 0.009(3) 0.015(3) -0.000(3)
C26 0.142(5) 0.088(4) 0.069(3) 0.002(4) 0.018(3) -0.026(3)
C27 0.052(3) 0.049(3) 0.076(3) -0.0037(19) 0.022(2) -0.008(2)
C28 0.124(5) 0.110(4) 0.072(3) -0.029(4) 0.030(3) -0.030(3)
C29 0.077(4) 0.057(3) 0.165(5) 0.005(3) 0.032(4) -0.022(3)
C31 0.046(2) 0.044(2) 0.0336(17) 0.0012(16) 0.0047(15) 0.0047(15)
C32 0.048(2) 0.051(3) 0.0408(19) 0.0011(17) 0.0045(16) 0.0052(16)
C33 0.056(3) 0.069(3) 0.0387(19) -0.001(2) -0.0015(18) 0.0056(18)
C34 0.078(3) 0.084(3) 0.038(2) -0.004(3) 0.008(2) -0.001(2)
C35 0.088(3) 0.076(3) 0.054(3) 0.010(3) 0.029(3) -0.006(3)
C36 0.057(3) 0.063(3) 0.046(2) 0.0131(19) 0.0152(18) 0.0088(18)
C37 0.0375(19) 0.051(2) 0.0473(19) -0.0055(16) 0.0043(16) 0.0084(17)
C38 0.055(3) 0.056(3) 0.060(3) -0.0185(19) -0.0014(19) 0.0133(19)
C39 0.086(4) 0.069(3) 0.093(4) -0.036(3) -0.002(3) 0.018(3)
C40 0.070(4) 0.118(5) 0.104(4) -0.053(3) 0.003(3) 0.024(4)
C41 0.044(3) 0.118(4) 0.094(4) -0.019(3) -0.003(3) 0.016(3)
C42 0.038(3) 0.076(3) 0.075(3) -0.006(2) 0.0063(19) 0.009(3)
C43 0.0377(19) 0.041(2) 0.0336(17) 0.0011(15) 0.0022(14) 0.0062(16)
C44 0.041(2) 0.044(2) 0.0388(18) 0.0013(16) 0.0050(16) 0.0075(16)
C45 0.043(3) 0.062(3) 0.055(3) 0.0023(19) 0.0140(18) -0.001(2)
C46 0.058(3) 0.064(3) 0.058(3) 0.014(2) 0.018(2) -0.008(2)
C47 0.068(3) 0.048(3) 0.054(3) 0.002(2) 0.008(2) -0.0069(19)
C48 0.045(3) 0.048(3) 0.050(2) -0.0018(17) 0.0000(18) 0.0012(18)
C49 0.0366(19) 0.056(3) 0.0414(19) -0.0099(17) 0.0126(15) -0.0029(18)
C50 0.043(2) 0.059(3) 0.054(3) -0.0103(19) 0.0150(17) -0.008(2)
C51 0.073(3) 0.059(3) 0.080(3) -0.013(3) 0.024(3) -0.010(3)
C52 0.084(4) 0.097(4) 0.060(3) -0.043(3) 0.019(3) -0.027(3)
C53 0.072(3) 0.112(4) 0.048(3) -0.023(3) -0.003(3) -0.003(3)
C54 0.050(3) 0.074(3) 0.050(3) -0.012(2) -0.0008(18) 0.003(2)

loop_
_atom_type_symbol
_atom_type_description
_atom_type_scat_dispersion_real
_atom_type_scat_dispersion_imag
_atom_type_scat_source
C C 0.0033 0.0016
;
International Tables for Crystallography
(1992, Vol. C, Tables 4.2.6.8 and 6.1.1.4)
;
H H 0.0000 0.0000
;
International Tables for Crystallography
(1992, Vol. C, Table 6.1.1.4)
;
Cl Cl 0.1484 0.1585
;
International Tables for Crystallography
(1992, Vol. C, Tables 4.2.6.8 and 6.1.1.4)
;
N N 0.0061 0.0033
;
International Tables for Crystallography
(1992, Vol. C, Tables 4.2.6.8 and 6.1.1.4)
;
P P 0.1023 0.0942
;
International Tables for Crystallography
(1992, Vol. C, Tables 4.2.6.8 and 6.1.1.4)
;
Pd Pd -0.9988 1.0072
;
International Tables for Crystallography
(1992, Vol. C, Tables 4.2.6.8 and 6.1.1.4)
;

loop_
_geom_angle_atom_site_label_1
_geom_angle_atom_site_label_2
_geom_angle_atom_site_label_3
_geom_angle
_geom_angle_publ_flag
Cl1 Pd1 Cl2 178.48(4) yes
Cl1 Pd1 P30 87.46(4) yes
Cl1 Pd1 C1 85.75(9) yes
Cl2 Pd1 P30 93.98(4) yes
Cl2 Pd1 C1 92.82(9) yes
P30 Pd1 C1 173.19(9) yes
Pd1 P30 C31 118.96(10) yes
Pd1 P30 C37 106.91(11) yes
Pd1 P30 C43 108.78(10) yes
C31 P30 C37 109.55(15) yes
C31 P30 C43 106.22(14) yes
C37 P30 C43 105.68(14) yes
C1 N2 C3 110.2(3) yes
C1 N2 C6 124.5(3) yes
C3 N2 C6 125.0(3) yes
C1 N5 C4 110.9(3) yes
C1 N5 C18 123.4(3) yes
C4 N5 C18 124.7(3) yes
Pd1 C1 N2 125.3(2) yes
Pd1 C1 N5 128.7(2) yes
N2 C1 N5 104.9(3) yes
N2 C3 C4 107.2(3) yes
N5 C4 C3 106.8(3) yes
N2 C6 C7 119.6(3) yes
N2 C6 C11 117.8(3) yes
C7 C6 C11 122.6(3) yes
C6 C7 C8 116.8(4) yes
C6 C7 C12 123.1(3) yes
C8 C7 C12 120.1(3) yes
C7 C8 C9 122.0(4) yes
C8 C9 C10 120.2(4) yes
C9 C10 C11 121.1(4) yes
C6 C11 C10 117.3(3) yes
C6 C11 C15 122.5(3) yes
C10 C11 C15 120.1(4) yes
C7 C12 C13 110.0(3) yes
C7 C12 C14 112.9(3) yes
C13 C12 C14 109.3(3) yes
C11 C15 C16 109.5(3) yes
C11 C15 C17 114.3(4) yes
C16 C15 C17 109.4(4) yes
N5 C18 C19 117.0(3) yes
N5 C18 C23 119.6(3) yes
C19 C18 C23 123.3(3) yes
C18 C19 C20 116.9(3) yes
C18 C19 C24 122.6(3) yes
C20 C19 C24 120.4(3) yes
C19 C20 C21 121.5(4) yes
C20 C21 C22 120.4(4) yes
C21 C22 C23 120.8(4) yes
C18 C23 C22 116.9(3) yes
C18 C23 C27 123.3(3) yes
C22 C23 C27 119.7(3) yes
C19 C24 C25 109.7(3) yes
C19 C24 C26 114.0(3) yes
C25 C24 C26 109.5(3) yes
C23 C27 C28 108.8(3) yes
C23 C27 C29 113.2(3) yes
C28 C27 C29 111.2(4) yes
P30 C31 C32 116.5(2) yes
P30 C31 C36 113.5(2) yes
C32 C31 C36 109.3(3) yes
C31 C32 C33 110.3(3) yes
C32 C33 C34 110.9(3) yes
C33 C34 C35 111.8(3) yes
C34 C35 C36 111.0(3) yes
C31 C36 C35 109.6(3) yes
P30 C37 C38 117.8(3) yes
P30 C37 C42 112.0(3) yes
C38 C37 C42 110.8(3) yes
C37 C38 C39 110.6(3) yes
C38 C39 C40 111.6(4) yes
C39 C40 C41 111.0(4) yes
C40 C41 C42 111.9(4) yes
C37 C42 C41 109.4(3) yes
P30 C43 C44 124.1(3) yes
P30 C43 C48 118.3(3) yes
C44 C43 C48 117.3(3) yes
C43 C44 C45 118.7(3) yes
C43 C44 C49 125.3(3) yes
C45 C44 C49 116.0(3) yes
C44 C45 C46 122.9(4) yes
C45 C46 C47 118.8(4) yes
C46 C47 C48 120.2(4) yes
C43 C48 C47 122.0(3) yes
C44 C49 C50 122.1(3) yes
C44 C49 C54 119.8(3) yes
C50 C49 C54 117.8(4) yes
C49 C50 C51 121.1(4) yes
C50 C51 C52 120.6(4) yes
C51 C52 C53 118.6(4) yes
C52 C53 C54 121.4(4) yes
C49 C54 C53 120.4(4) yes
N2 C3 H3 126.410 no
C4 C3 H3 126.418 no
N5 C4 H4 126.603 no
C3 C4 H4 126.602 no
C7 C8 H8 119.005 no
C9 C8 H8 118.996 no
C8 C9 H9 119.922 no
C10 C9 H9 119.923 no
C9 C10 H10 119.469 no
C11 C10 H10 119.476 no
C7 C12 H12 108.162 no
C13 C12 H12 108.161 no
C14 C12 H12 108.158 no
C12 C13 H13A 109.462 no
C12 C13 H13B 109.465 no
C12 C13 H13C 109.466 no
H13A C13 H13B 109.470 no
H13A C13 H13C 109.487 no
H13B C13 H13C 109.477 no
C12 C14 H14A 109.459 no
C12 C14 H14B 109.472 no
C12 C14 H14C 109.472 no
H14A C14 H14B 109.465 no
H14A C14 H14C 109.478 no
H14B C14 H14C 109.482 no
C11 C15 H15 107.806 no
C16 C15 H15 107.805 no
C17 C15 H15 107.800 no
C15 C16 H16A 109.465 no
C15 C16 H16B 109.467 no
C15 C16 H16C 109.475 no
H16A C16 H16B 109.473 no
H16A C16 H16C 109.479 no
H16B C16 H16C 109.469 no
C15 C17 H17A 109.471 no
C15 C17 H17B 109.465 no
C15 C17 H17C 109.465 no
H17A C17 H17B 109.473 no
H17A C17 H17C 109.478 no
H17B C17 H17C 109.476 no
C19 C20 H20 119.231 no
C21 C20 H20 119.231 no
C20 C21 H21 119.806 no
C22 C21 H21 119.790 no
C21 C22 H22 119.620 no
C23 C22 H22 119.604 no
C19 C24 H24 107.794 no
C25 C24 H24 107.790 no
C26 C24 H24 107.785 no
C24 C25 H25A 109.483 no
C24 C25 H25B 109.469 no
C24 C25 H25C 109.477 no
H25A C25 H25B 109.457 no
H25A C25 H25C 109.477 no
H25B C25 H25C 109.465 no
C24 C26 H26A 109.480 no
C24 C26 H26B 109.466 no
C24 C26 H26C 109.465 no
H26A C26 H26B 109.473 no
H26A C26 H26C 109.474 no
H26B C26 H26C 109.468 no
C23 C27 H27 107.824 no
C28 C27 H27 107.835 no
C29 C27 H27 107.833 no
C27 C28 H28A 109.491 no
C27 C28 H28B 109.487 no
C27 C28 H28C 109.475 no
H28A C28 H28B 109.461 no
H28A C28 H28C 109.455 no
H28B C28 H28C 109.459 no
C27 C29 H29A 109.474 no
C27 C29 H29B 109.476 no
C27 C29 H29C 109.468 no
H29A C29 H29B 109.466 no
H29A C29 H29C 109.478 no
H29B C29 H29C 109.466 no
P30 C31 H31 105.516 no
C32 C31 H31 105.512 no
C36 C31 H31 105.504 no
C31 C32 H32A 109.608 no
C31 C32 H32B 109.609 no
C33 C32 H32A 109.592 no
C33 C32 H32B 109.591 no
H32A C32 H32B 108.141 no
C32 C33 H33A 109.481 no
C32 C33 H33B 109.472 no
C34 C33 H33A 109.467 no
C34 C33 H33B 109.466 no
H33A C33 H33B 108.051 no
C33 C34 H34A 109.248 no
C33 C34 H34B 109.245 no
C35 C34 H34A 109.253 no
C35 C34 H34B 109.255 no
H34A C34 H34B 107.927 no
C34 C35 H35A 109.445 no
C34 C35 H35B 109.437 no
C36 C35 H35A 109.445 no
C36 C35 H35B 109.449 no
H35A C35 H35B 108.044 no
C31 C36 H36A 109.740 no
C31 C36 H36B 109.747 no
C35 C36 H36A 109.749 no
C35 C36 H36B 109.748 no
H36A C36 H36B 108.215 no
P30 C37 H37 105.035 no
C38 C37 H37 105.036 no
C42 C37 H37 105.036 no
C37 C38 H38A 109.520 no
C37 C38 H38B 109.535 no
C39 C38 H38A 109.526 no
C39 C38 H38B 109.531 no
H38A C38 H38B 108.086 no
C38 C39 H39A 109.303 no
C38 C39 H39B 109.291 no
C40 C39 H39A 109.297 no
C40 C39 H39B 109.293 no
H39A C39 H39B 107.947 no
C39 C40 H40A 109.435 no
C39 C40 H40B 109.429 no
C41 C40 H40A 109.434 no
C41 C40 H40B 109.430 no
H40A C40 H40B 108.034 no
C40 C41 H41A 109.225 no
C40 C41 H41B 109.214 no
C42 C41 H41A 109.236 no
C42 C41 H41B 109.229 no
H41A C41 H41B 107.934 no
C37 C42 H42A 109.781 no
C37 C42 H42B 109.789 no
C41 C42 H42A 109.790 no
C41 C42 H42B 109.778 no
H42A C42 H42B 108.245 no
C44 C45 H45 118.516 no
C46 C45 H45 118.540 no
C45 C46 H46 120.611 no
C47 C46 H46 120.627 no
C46 C47 H47 119.915 no
C48 C47 H47 119.900 no
C43 C48 H48 118.972 no
C47 C48 H48 119.001 no
C49 C50 H50 119.452 no
C51 C50 H50 119.458 no
C50 C51 H51 119.667 no
C52 C51 H51 119.683 no
C51 C52 H52 120.716 no
C53 C52 H52 120.720 no
C52 C53 H53 119.280 no
C54 C53 H53 119.275 no
C49 C54 H54 119.808 no
C53 C54 H54 119.812 no

loop_
_geom_bond_atom_site_label_1
_geom_bond_atom_site_label_2
_geom_bond_distance
_geom_bond_publ_flag
Pd1 Cl1 2.3132(10) yes
Pd1 Cl2 2.2930(10) yes
Pd1 P30 2.3359(10) yes
Pd1 C1 2.036(3) yes
P30 C31 1.843(3) yes
P30 C37 1.851(4) yes
P30 C43 1.846(3) yes
N2 C1 1.360(4) yes
N2 C3 1.384(4) yes
N2 C6 1.449(4) yes
N5 C1 1.342(4) yes
N5 C4 1.387(4) yes
N5 C18 1.454(4) yes
C3 C4 1.333(5) yes
C6 C7 1.395(5) yes
C6 C11 1.403(5) yes
C7 C8 1.387(5) yes
C7 C12 1.510(5) yes
C8 C9 1.362(6) yes
C9 C10 1.381(6) yes
C10 C11 1.382(6) yes
C11 C15 1.515(5) yes
C12 C13 1.541(5) yes
C12 C14 1.527(5) yes
C15 C16 1.533(6) yes
C15 C17 1.540(5) yes
C18 C19 1.392(5) yes
C18 C23 1.388(5) yes
C19 C20 1.388(5) yes
C19 C24 1.511(5) yes
C20 C21 1.362(6) yes
C21 C22 1.381(6) yes
C22 C23 1.396(5) yes
C23 C27 1.510(5) yes
C24 C25 1.531(6) yes
C24 C26 1.517(5) yes
C27 C28 1.536(6) yes
C27 C29 1.515(6) yes
C31 C32 1.535(5) yes
C31 C36 1.533(5) yes
C32 C33 1.525(5) yes
C33 C34 1.513(6) yes
C34 C35 1.516(6) yes
C35 C36 1.533(5) yes
C37 C38 1.530(5) yes
C37 C42 1.540(5) yes
C38 C39 1.518(6) yes
C39 C40 1.511(7) yes
C40 C41 1.527(7) yes
C41 C42 1.534(6) yes
C43 C44 1.410(5) yes
C43 C48 1.406(5) yes
C44 C45 1.391(5) yes
C44 C49 1.489(5) yes
C45 C46 1.368(5) yes
C46 C47 1.373(6) yes
C47 C48 1.378(5) yes
C49 C50 1.379(5) yes
C49 C54 1.392(5) yes
C50 C51 1.383(6) yes
C51 C52 1.369(6) yes
C52 C53 1.372(7) yes
C53 C54 1.374(6) yes
C3 H3 0.950 no
C4 H4 0.950 no
C8 H8 0.950 no
C9 H9 0.950 no
C10 H10 0.950 no
C12 H12 1.000 no
C13 H13A 0.980 no
C13 H13B 0.980 no
C13 H13C 0.980 no
C14 H14A 0.980 no
C14 H14B 0.980 no
C14 H14C 0.980 no
C15 H15 1.000 no
C16 H16A 0.980 no
C16 H16B 0.980 no
C16 H16C 0.980 no
C17 H17A 0.980 no
C17 H17B 0.980 no
C17 H17C 0.980 no
C20 H20 0.950 no
C21 H21 0.950 no
C22 H22 0.950 no
C24 H24 1.000 no
C25 H25A 0.980 no
C25 H25B 0.980 no
C25 H25C 0.980 no
C26 H26A 0.980 no
C26 H26B 0.980 no
C26 H26C 0.980 no
C27 H27 1.000 no
C28 H28A 0.980 no
C28 H28B 0.980 no
C28 H28C 0.980 no
C29 H29A 0.980 no
C29 H29B 0.980 no
C29 H29C 0.980 no
C31 H31 1.000 no
C32 H32A 0.990 no
C32 H32B 0.990 no
C33 H33A 0.990 no
C33 H33B 0.990 no
C34 H34A 0.990 no
C34 H34B 0.990 no
C35 H35A 0.990 no
C35 H35B 0.990 no
C36 H36A 0.990 no
C36 H36B 0.990 no
C37 H37 1.000 no
C38 H38A 0.990 no
C38 H38B 0.990 no
C39 H39A 0.990 no
C39 H39B 0.990 no
C40 H40A 0.990 no
C40 H40B 0.990 no
C41 H41A 0.990 no
C41 H41B 0.990 no
C42 H42A 0.990 no
C42 H42B 0.990 no
C45 H45 0.950 no
C46 H46 0.950 no
C47 H47 0.950 no
C48 H48 0.950 no
C50 H50 0.950 no
C51 H51 0.950 no
C52 H52 0.950 no
C53 H53 0.950 no
C54 H54 0.950 no

loop_
_geom_contact_atom_site_label_1
_geom_contact_atom_site_label_2
_geom_contact_distance
_geom_contact_publ_flag
_geom_contact_site_symmetry_2
Pd1 C6 3.418(3) no .
Pd1 C18 3.486(3) no .
Pd1 C42 3.530(4) no .
Cl1 N2 3.528(3) no .
Cl1 C12 3.556(4) no .
Cl1 C14 3.498(5) no .
Cl1 C37 3.391(4) no .
Cl1 C43 3.487(3) no .
Cl1 C48 3.390(4) no .
Cl2 C15 3.512(4) no .
Cl2 C17 3.522(5) no .
Cl2 C31 3.454(3) no .
Cl2 C36 3.501(4) no .
Cl2 C50 3.414(4) no .
P30 C49 3.322(4) no .
P30 C50 3.464(4) no .
N2 C12 2.936(4) no .
N2 C15 2.897(5) no .
N2 C16 3.461(5) no .
N2 C18 3.538(4) no .
N5 C6 3.544(4) no .
N5 C24 2.872(5) no .
N5 C27 2.939(5) no .
C1 C7 3.458(5) no .
C1 C11 3.210(5) no .
C1 C15 3.335(5) no .
C1 C19 3.259(5) no .
C1 C23 3.346(5) no .
C1 C24 3.474(5) no .
C3 C7 3.293(5) no .
C3 C11 3.420(5) no .
C3 C12 3.394(5) no .
C3 C18 3.576(5) no .
C4 C6 3.583(5) no .
C4 C19 3.263(5) no .
C4 C23 3.427(5) no .
C4 C24 3.311(5) no .
C4 C25 3.574(5) no .
C6 C9 2.739(5) no .
C6 C13 3.457(5) no .
C6 C16 3.292(5) no .
C7 C10 2.791(5) no .
C8 C11 2.778(5) no .
C8 C13 3.183(6) no .
C8 C14 2.993(6) no .
C10 C16 3.322(6) no .
C10 C17 2.932(6) no .
C18 C21 2.731(5) no .
C18 C25 3.399(5) no .
C18 C28 3.415(5) no .
C19 C22 2.788(5) no .
C20 C23 2.785(5) no .
C20 C25 3.214(6) no .
C20 C26 2.997(6) no .
C22 C28 3.182(6) no .
C22 C29 2.984(6) no .
C31 C34 2.933(5) no .
C31 C38 3.442(5) no .
C31 C44 3.411(5) no .
C31 C49 3.214(5) no .
C31 C50 3.431(5) no .
C32 C35 2.930(5) no .
C32 C38 3.459(5) no .
C32 C43 3.250(4) no .
C32 C44 3.495(5) no .
C32 C49 3.413(5) no .
C32 C54 3.525(5) no .
C33 C36 2.941(5) no .
C36 C37 3.411(5) no .
C36 C42 3.448(5) no .
C37 C40 2.941(6) no .
C37 C48 3.112(5) no .
C38 C41 2.932(6) no .
C38 C43 3.519(5) no .
C38 C48 3.480(5) no .
C39 C42 2.952(6) no .
C43 C46 2.814(5) no .
C43 C50 3.260(5) no .
C44 C47 2.785(5) no .
C45 C48 2.724(5) no .
C45 C50 3.509(5) no .
C45 C54 3.020(5) no .
C49 C52 2.793(6) no .
C50 C53 2.731(5) no .
C51 C54 2.743(6) no .
C26 C53 3.568(6) no 3_655
C34 C46 3.578(5) no 3_665
C46 C34 3.578(5) no 3_665
C53 C26 3.568(6) no 3_655
Pd1 H15 3.5151 no .
Pd1 H31 3.5916 no .
Pd1 H36B 3.5858 no .
Pd1 H37 3.4471 no .
Pd1 H42B 2.8787 no .
Pd1 H50 2.8672 no .
Cl1 H12 2.9788 no .
Cl1 H14A 2.7993 no .
Cl1 H27 2.8455 no .
Cl1 H29B 3.0919 no .
Cl1 H37 2.7853 no .
Cl1 H42B 3.2915 no .
Cl1 H48 3.1096 no .
Cl2 H15 2.8351 no .
Cl2 H17B 2.9224 no .
Cl2 H24 3.5458 no .
Cl2 H26A 2.8550 no .
Cl2 H31 3.0150 no .
Cl2 H36B 2.7883 no .
Cl2 H50 2.9405 no .
Cl2 H51 3.3662 no .
P30 H32A 2.9704 no .
P30 H32B 3.1187 no .
P30 H36A 3.0755 no .
P30 H36B 2.8978 no .
P30 H38A 3.1307 no .
P30 H38B 3.0065 no .
P30 H42A 3.0511 no .
P30 H42B 2.8828 no .
P30 H48 2.8565 no .
P30 H50 3.1619 no .
N2 H4 3.1102 no .
N2 H12 2.4688 no .
N2 H13B 3.4724 no .
N2 H15 2.5139 no .
N2 H16A 2.9840 no .
N2 H24 3.1903 no .
N5 H3 3.1076 no .
N5 H15 3.2937 no .
N5 H24 2.3996 no .
N5 H25B 3.3159 no .
N5 H27 2.4695 no .
N5 H28A 3.4162 no .
C1 H3 3.1639 no .
C1 H4 3.1592 no .
C1 H12 3.1663 no .
C1 H15 2.6051 no .
C1 H24 2.7667 no .
C1 H27 2.9753 no .
C3 H12 2.8217 no .
C3 H13B 3.1530 no .
C3 H15 3.2502 no .
C3 H16A 2.8357 no .
C3 H24 3.2050 no .
C4 H12 3.5985 no .
C4 H24 2.7496 no .
C4 H25B 2.9421 no .
C4 H27 3.1248 no .
C4 H28A 3.3586 no .
C6 H3 2.8131 no .
C6 H8 3.2314 no .
C6 H10 3.2425 no .
C6 H12 2.6100 no .
C6 H13B 3.2888 no .
C6 H15 2.6570 no .
C6 H16A 3.0419 no .
C6 H42B 3.4812 no .
C7 H3 3.3820 no .
C7 H9 3.2565 no .
C7 H13A 2.6930 no .
C7 H13B 2.6868 no .
C7 H13C 3.3421 no .
C7 H14A 2.7290 no .
C7 H14B 2.7367 no .
C7 H14C 3.3652 no .
C7 H42B 3.3754 no .
C8 H10 3.2298 no .
C8 H12 3.3011 no .
C8 H13A 2.9242 no .
C8 H13B 3.4954 no .
C8 H14A 3.1892 no .
C8 H14B 2.7269 no .
C8 H41B 3.5184 no .
C8 H42B 3.4059 no .
C9 H41B 3.5971 no .
C9 H42B 3.5754 no .
C10 H8 3.2298 no .
C10 H15 3.2617 no .
C10 H16B 3.1218 no .
C10 H17A 2.7152 no .
C10 H17B 3.0334 no .
C11 H9 3.2589 no .
C11 H16A 2.6673 no .
C11 H16B 2.6890 no .
C11 H16C 3.3361 no .
C11 H17A 2.7799 no .
C11 H17B 2.7651 no .
C11 H17C 3.3930 no .
C12 H3 3.4179 no .
C12 H8 2.6486 no .
C13 H3 3.3740 no .
C13 H8 3.1434 no .
C13 H14A 3.3532 no .
C13 H14B 2.7032 no .
C13 H14C 2.6694 no .
C14 H8 2.7236 no .
C14 H13A 2.7204 no .
C14 H13B 3.3498 no .
C14 H13C 2.6591 no .
C14 H41A 3.4008 no .
C15 H10 2.6544 no .
C15 H24 3.1579 no .
C16 H10 3.4094 no .
C16 H17A 2.7095 no .
C16 H17B 3.3558 no .
C16 H17C 2.6772 no .
C16 H24 3.3504 no .
C17 H10 2.5785 no .
C17 H16A 3.3561 no .
C17 H16B 2.7263 no .
C17 H16C 2.6580 no .
C18 H4 2.8226 no .
C18 H20 3.2318 no .
C18 H22 3.2363 no .
C18 H24 2.6043 no .
C18 H25B 3.2115 no .
C18 H27 2.6058 no .
C18 H28A 3.2316 no .
C18 H50 3.4846 no .
C19 H4 3.4592 no .
C19 H21 3.2535 no .
C19 H25A 2.6762 no .
C19 H25B 2.6796 no .
C19 H25C 3.3339 no .
C19 H26A 2.7473 no .
C19 H26B 2.7425 no .
C19 H26C 3.3704 no .
C20 H22 3.2334 no .
C20 H24 3.2974 no .
C20 H25A 2.9595 no .
C20 H25B 3.5430 no .
C20 H26A 3.1889 no .
C20 H26B 2.7331 no .
C20 H51 3.2073 no .
C21 H50 3.5381 no .
C21 H51 3.4215 no .
C22 H20 3.2339 no .
C22 H27 3.3013 no .
C22 H28A 3.5014 no .
C22 H28B 2.9180 no .
C22 H29A 2.7140 no .
C22 H29B 3.1784 no .
C22 H50 3.3812 no .
C23 H4 3.5907 no .
C23 H21 3.2689 no .
C23 H28A 2.6603 no .
C23 H28B 2.6664 no .
C23 H28C 3.3250 no .
C23 H29A 2.7299 no .
C23 H29B 2.7238 no .
C23 H29C 3.3587 no .
C23 H50 3.3794 no .
C24 H4 3.5309 no .
C24 H15 3.1772 no .
C24 H20 2.6612 no .
C25 H4 3.4085 no .
C25 H20 3.2193 no .
C25 H26A 3.3382 no .
C25 H26B 2.7017 no .
C25 H26C 2.6459 no .
C26 H15 3.4420 no .
C26 H20 2.7130 no .
C26 H25A 2.7237 no .
C26 H25B 3.3341 no .
C26 H25C 2.6324 no .
C27 H22 2.6594 no .
C28 H22 3.1720 no .
C28 H29A 2.7242 no .
C28 H29B 3.3607 no .
C28 H29C 2.6894 no .
C29 H22 2.7196 no .
C29 H28A 3.3556 no .
C29 H28B 2.7482 no .
C29 H28C 2.6768 no .
C31 H33A 2.7299 no .
C31 H33B 3.3660 no .
C31 H34A 3.3097 no .
C31 H35A 3.3618 no .
C31 H35B 2.7201 no .
C31 H38A 3.1220 no .
C31 H38B 3.5502 no .
C31 H42A 3.3976 no .
C31 H50 3.5576 no .
C32 H34A 2.7370 no .
C32 H34B 3.3522 no .
C32 H35B 3.2918 no .
C32 H36A 2.7040 no .
C32 H36B 3.3633 no .
C32 H38A 3.0067 no .
C32 H38B 3.2702 no .
C32 H54 3.5196 no .
C33 H31 2.6020 no .
C33 H35A 3.3561 no .
C33 H35B 2.7480 no .
C33 H36A 3.2716 no .
C34 H31 3.1209 no .
C34 H32A 3.3531 no .
C34 H32B 2.7266 no .
C34 H36A 2.7359 no .
C34 H36B 3.3639 no .
C35 H31 2.5929 no .
C35 H32B 3.2640 no .
C35 H33A 2.7503 no .
C35 H33B 3.3568 no .
C36 H32A 3.3618 no .
C36 H32B 2.7028 no .
C36 H33A 3.3076 no .
C36 H34A 2.7443 no .
C36 H34B 3.3629 no .
C36 H38A 3.2134 no .
C36 H42A 2.7864 no .
C37 H32B 3.3753 no .
C37 H36A 3.0884 no .
C37 H36B 3.5136 no .
C37 H39A 3.3581 no .
C37 H39B 2.7271 no .
C37 H40B 3.3136 no .
C37 H41A 2.7348 no .
C37 H41B 3.3654 no .
C37 H48 2.5978 no .
C38 H32B 2.7965 no .
C38 H36A 3.2042 no .
C38 H40A 3.3545 no .
C38 H40B 2.7442 no .
C38 H41A 3.2928 no .
C38 H42A 2.7531 no .
C38 H42B 3.3795 no .
C38 H48 2.9671 no .
C39 H37 2.6044 no .
C39 H41A 2.7419 no .
C39 H41B 3.3519 no .
C39 H42A 3.3069 no .
C40 H37 3.1433 no .
C40 H38A 2.7352 no .
C40 H38B 3.3545 no .
C40 H42A 2.7750 no .
C40 H42B 3.3853 no .
C41 H14A 3.4970 no .
C41 H37 2.6085 no .
C41 H38A 3.2774 no .
C41 H39A 3.3555 no .
C41 H39B 2.7387 no .
C42 H36A 3.0092 no .
C42 H36B 3.2388 no .
C42 H38A 2.7424 no .
C42 H38B 3.3799 no .
C42 H39B 3.3075 no .
C42 H40A 3.3840 no .
C42 H40B 2.7745 no .
C43 H29B 3.3063 no .
C43 H31 3.1896 no .
C43 H32A 2.7469 no .
C43 H32B 3.5550 no .
C43 H37 2.9553 no .
C43 H38B 3.0779 no .
C43 H45 3.2630 no .
C43 H47 3.2867 no .
C43 H50 3.1151 no .
C44 H29B 3.2694 no .
C44 H31 3.2806 no .
C44 H32A 2.7519 no .
C44 H46 3.2773 no .
C44 H48 3.2649 no .
C44 H50 2.6743 no .
C44 H54 2.6464 no .
C45 H29B 3.3536 no .
C45 H47 3.2195 no .
C45 H54 2.8850 no .
C46 H29B 3.4541 no .
C46 H48 3.2350 no .
C47 H29B 3.4539 no .
C47 H45 3.2121 no .
C48 H29B 3.3813 no .
C48 H37 2.7229 no .
C48 H38B 2.8940 no .
C48 H46 3.2456 no .
C49 H31 2.6696 no .
C49 H32A 2.8136 no .
C49 H45 2.5474 no .
C49 H51 3.2565 no .
C49 H53 3.2527 no .
C50 H31 2.6606 no .
C50 H52 3.2526 no .
C50 H54 3.2348 no .
C51 H31 3.1794 no .
C51 H53 3.2143 no .
C52 H50 3.2429 no .
C52 H54 3.2465 no .
C53 H33A 3.1669 no .
C53 H51 3.2171 no .
C54 H31 3.2138 no .
C54 H32A 2.8659 no .
C54 H33A 3.0933 no .
C54 H45 2.7851 no .
C54 H50 3.2346 no .
C54 H52 3.2522 no .
H3 H4 2.4631 no .
H3 H12 3.0204 no .
H3 H13B 2.5983 no .
H3 H16A 2.7499 no .
H4 H24 3.1690 no .
H4 H25B 2.5882 no .
H4 H27 3.4523 no .
H4 H28A 2.9972 no .
H8 H9 2.2962 no .
H8 H12 3.5759 no .
H8 H13A 2.6798 no .
H8 H14A 3.0407 no .
H8 H14B 2.1709 no .
H8 H14C 3.5960 no .
H8 H41B 3.3928 no .
H9 H10 2.3223 no .
H9 H41B 3.5194 no .
H10 H15 3.5174 no .
H10 H16B 3.0673 no .
H10 H17A 2.0992 no .
H10 H17B 2.7130 no .
H10 H17C 3.5094 no .
H12 H13A 2.8740 no .
H12 H13B 2.3630 no .
H12 H13C 2.3814 no .
H12 H14A 2.3609 no .
H12 H14B 2.8640 no .
H12 H14C 2.3587 no .
H13A H14B 2.5542 no .
H13A H14C 2.9909 no .
H13B H14C 3.5515 no .
H13C H14A 3.5540 no .
H13C H14B 2.9498 no .
H13C H14C 2.4522 no .
H14A H37 3.4031 no .
H14A H41A 2.6741 no .
H14A H42B 3.2693 no .
H14B H41A 3.2609 no .
H15 H16A 2.3518 no .
H15 H16B 2.8652 no .
H15 H16C 2.3689 no .
H15 H17A 2.8704 no .
H15 H17B 2.3715 no .
H15 H17C 2.3614 no .
H15 H24 2.2860 no .
H15 H26A 3.1626 no .
H15 H26C 3.4013 no .
H16A H17C 3.5582 no .
H16A H24 3.1927 no .
H16B H17A 2.5625 no .
H16B H17C 3.0014 no .
H16C H17A 2.9479 no .
H16C H17B 3.5526 no .
H16C H17C 2.4546 no .
H16C H24 3.1493 no .
H16C H26C 3.3076 no .
H17B H36B 3.4985 no .
H17C H26A 3.4398 no .
H17C H26C 3.3525 no .
H20 H21 2.2986 no .
H20 H24 3.5752 no .
H20 H25A 2.7797 no .
H20 H26A 3.0033 no .
H20 H26B 2.1642 no .
H20 H26C 3.5951 no .
H20 H51 3.2101 no .
H21 H22 2.3228 no .
H21 H51 3.5457 no .
H22 H27 3.5825 no .
H22 H28B 2.7131 no .
H22 H29A 2.1617 no .
H22 H29B 3.0293 no .
H22 H29C 3.5936 no .
H24 H25A 2.8631 no .
H24 H25B 2.3407 no .
H24 H25C 2.3757 no .
H24 H26A 2.3416 no .
H24 H26B 2.8531 no .
H24 H26C 2.3493 no .
H25A H26B 2.5707 no .
H25A H26C 2.9864 no .
H25B H26C 3.5220 no .
H25C H26A 3.5251 no .
H25C H26B 2.9334 no .
H25C H26C 2.4126 no .
H26A H51 3.3249 no .
H27 H28A 2.3474 no .
H27 H28B 2.8676 no .
H27 H28C 2.3802 no .
H27 H29A 2.8518 no .
H27 H29B 2.3419 no .
H27 H29C 2.3459 no .
H28A H29C 3.5635 no .
H28B H29A 2.5929 no .
H28B H29C 3.0253 no .
H28C H29A 2.9699 no .
H28C H29B 3.5687 no .
H28C H29C 2.4786 no .
H29B H50 3.3044 no .
H31 H32A 2.3791 no .
H31 H32B 2.8540 no .
H31 H33A 2.4404 no .
H31 H33B 3.5200 no .
H31 H35A 3.5101 no .
H31 H35B 2.4254 no .
H31 H36A 2.8534 no .
H31 H36B 2.3773 no .
H31 H50 2.9154 no .
H32A H33A 2.3614 no .
H32A H33B 2.3845 no .
H32A H38A 3.4857 no .
H32A H38B 3.2792 no .
H32A H54 2.7162 no .
H32B H33A 2.8739 no .
H32B H33B 2.3626 no .
H32B H34A 2.5917 no .
H32B H36A 2.5279 no .
H32B H38A 2.2227 no .
H32B H38B 2.6419 no .
H33A H34A 2.8609 no .
H33A H34B 2.3368 no .
H33A H35B 2.6215 no .
H33A H53 3.3553 no .
H33A H54 3.2336 no .
H33B H34A 2.3347 no .
H33B H34B 2.3781 no .
H34A H35A 2.3392 no .
H34A H35B 2.8632 no .
H34A H36A 2.5988 no .
H34B H35A 2.3787 no .
H34B H35B 2.3410 no .
H35A H36A 2.3745 no .
H35A H36B 2.3919 no .
H35B H36A 2.8812 no .
H35B H36B 2.3714 no .
H36A H38A 2.4989 no .
H36A H42A 2.2390 no .
H36A H42B 3.5198 no .
H36B H42A 2.5963 no .
H36B H42B 3.2831 no .
H37 H38A 2.8453 no .
H37 H38B 2.3568 no .
H37 H39A 3.5179 no .
H37 H39B 2.4444 no .
H37 H41A 2.4529 no .
H37 H41B 3.5255 no .
H37 H42A 2.8556 no .
H37 H42B 2.3627 no .
H37 H48 2.0066 no .
H38A H39A 2.3516 no .
H38A H39B 2.8660 no .
H38A H40B 2.6044 no .
H38A H42A 2.6007 no .
H38B H39A 2.3750 no .
H38B H39B 2.3492 no .
H38B H48 2.5142 no .
H39A H40A 2.3756 no .
H39A H40B 2.3363 no .
H39B H40A 2.3349 no .
H39B H40B 2.8598 no .
H39B H41A 2.6069 no .
H39B H48 3.2565 no .
H40A H41A 2.3478 no .
H40A H41B 2.3889 no .
H40B H41A 2.8710 no .
H40B H41B 2.3497 no .
H40B H42A 2.6487 no .
H41A H42A 2.8799 no .
H41A H42B 2.3599 no .
H41B H42A 2.3656 no .
H41B H42B 2.3998 no .
H45 H46 2.3055 no .
H45 H54 2.6091 no .
H46 H47 2.3309 no .
H47 H48 2.3116 no .
H50 H51 2.3207 no .
H51 H52 2.3252 no .
H52 H53 2.3218 no .
H53 H54 2.3105 no .
Cl1 H4 2.7652 no 2_655
Cl1 H25B 3.2415 no 2_655
Cl2 H52 2.9896 no 3_655
C3 H29C 2.9104 no 2_645
C3 H47 3.2939 no 2_645
C4 H29C 3.1771 no 2_645
C8 H22 3.1110 no 1_655
C8 H45 3.3336 no 1_655
C9 H21 3.2554 no 1_655
C9 H22 3.2517 no 1_655
C9 H45 3.2666 no 1_655
C10 H21 3.1316 no 1_655
C12 H25A 3.4729 no 2_655
C13 H25A 3.4327 no 2_655
C13 H46 3.2653 no 2_645
C13 H47 3.1492 no 2_645
C14 H28A 3.4155 no 2_655
C14 H28B 3.4969 no 2_655
C16 H28C 3.4038 no 2_645
C16 H35A 3.3717 no 3_755
C17 H17B 3.5862 no 3_755
C17 H35A 3.4412 no 3_755
C18 H14C 3.2130 no 2_645
C19 H14C 3.1188 no 2_645
C20 H13C 3.3469 no 2_645
C20 H14C 2.9575 no 2_645
C20 H34B 3.4483 no 3_655
C21 H14C 2.9088 no 2_645
C22 H14C 2.9815 no 2_645
C23 H14C 3.1417 no 2_645
C25 H12 3.3141 no 2_645
C25 H27 3.4292 no 2_645
C25 H28C 3.2834 no 2_645
C25 H47 3.1711 no 1_545
C26 H33A 3.1643 no 3_655
C26 H53 3.0520 no 3_655
C27 H25B 3.5948 no 2_655
C28 H14A 3.4356 no 2_645
C28 H25C 3.1492 no 2_655
C28 H39B 3.4366 no 2_645
C28 H41A 3.5907 no 2_645
C29 H3 3.2374 no 2_655
C32 H32A 3.1703 no 3_665
C32 H33B 3.5810 no 3_665
C33 H26B 3.0838 no 3_655
C33 H32A 3.4368 no 3_665
C34 H20 3.3565 no 3_655
C34 H26B 3.3920 no 3_655
C34 H40A 3.3947 no 3_765
C34 H46 3.5385 no 3_665
C35 H16B 3.5769 no 3_755
C35 H17A 3.4539 no 3_755
C35 H40A 3.4794 no 3_765
C39 H16C 3.4125 no 1_565
C39 H26C 3.2962 no 1_565
C40 H34A 3.4027 no 3_765
C40 H36A 3.3530 no 3_765
C41 H45 3.4465 no 1_655
C43 H33B 3.2206 no 3_665
C44 H9 3.4122 no 1_455
C44 H33B 3.2910 no 3_665
C45 H8 3.3644 no 1_455
C45 H9 3.2658 no 1_455
C45 H33B 3.2240 no 3_665
C45 H34A 3.3330 no 3_665
C45 H41B 3.4205 no 1_455
C46 H13B 3.2196 no 2_655
C46 H33B 3.1598 no 3_665
C46 H34A 3.1244 no 3_665
C46 H34B 3.3303 no 3_665
C47 H3 3.2540 no 2_655
C47 H13B 3.2522 no 2_655
C47 H13C 3.5287 no 2_655
C47 H25A 3.1697 no 1_565
C47 H33B 3.1002 no 3_665
C47 H34B 3.4929 no 3_665
C48 H33B 3.1082 no 3_665
C49 H9 2.7303 no 1_455
C50 H9 2.7931 no 1_455
C51 H9 3.0693 no 1_455
C51 H10 3.4945 no 1_455
C52 H9 3.2575 no 1_455
C52 H10 3.2029 no 1_455
C52 H26A 3.1651 no 3_655
C53 H9 3.1518 no 1_455
C53 H10 3.5633 no 1_455
C53 H26A 3.1294 no 3_655
C53 H26C 3.3685 no 3_655
C54 H9 2.9026 no 1_455
H3 C29 3.2374 no 2_645
H3 C47 3.2540 no 2_645
H3 H29A 3.5742 no 2_645
H3 H29B 3.3580 no 2_645
H3 H29C 2.4078 no 2_645
H3 H47 2.8653 no 2_645
H4 Cl1 2.7652 no 2_645
H4 H29B 3.5439 no 2_645
H4 H29C 2.9712 no 2_645
H4 H47 3.5700 no 2_645
H4 H48 3.3891 no 2_645
H8 C45 3.3644 no 1_655
H8 H22 3.0848 no 1_655
H8 H29A 3.0012 no 1_655
H8 H45 2.8088 no 1_655
H9 C44 3.4122 no 1_655
H9 C45 3.2658 no 1_655
H9 C49 2.7303 no 1_655
H9 C50 2.7931 no 1_655
H9 C51 3.0693 no 1_655
H9 C52 3.2575 no 1_655
H9 C53 3.1518 no 1_655
H9 C54 2.9026 no 1_655
H9 H21 3.4347 no 1_655
H9 H22 3.3401 no 1_655
H9 H45 2.6766 no 1_655
H9 H50 3.2378 no 1_655
H9 H54 3.4039 no 1_655
H10 C51 3.4945 no 1_655
H10 C52 3.2029 no 1_655
H10 C53 3.5633 no 1_655
H10 H21 3.2256 no 1_655
H10 H52 3.2757 no 1_655
H12 C25 3.3141 no 2_655
H12 H25A 2.8503 no 2_655
H12 H25B 2.8854 no 2_655
H12 H47 3.3276 no 2_645
H13A H22 3.0256 no 1_655
H13A H28B 3.4669 no 1_655
H13A H29A 2.8529 no 1_655
H13B C46 3.2196 no 2_645
H13B C47 3.2522 no 2_645
H13B H46 2.6246 no 2_645
H13B H47 2.6793 no 2_645
H13C C20 3.3469 no 2_655
H13C C47 3.5287 no 2_645
H13C H20 3.1162 no 2_655
H13C H25A 2.7988 no 2_655
H13C H34B 3.3893 no 4_555
H13C H46 3.1067 no 2_645
H13C H47 2.8280 no 2_645
H14A C28 3.4356 no 2_655
H14A H28A 2.8047 no 2_655
H14A H28B 3.1814 no 2_655
H14B H28B 3.3801 no 2_655
H14C C18 3.2130 no 2_655
H14C C19 3.1188 no 2_655
H14C C20 2.9575 no 2_655
H14C C21 2.9088 no 2_655
H14C C22 2.9815 no 2_655
H14C C23 3.1417 no 2_655
H14C H20 3.4412 no 2_655
H14C H21 3.3895 no 2_655
H14C H22 3.4760 no 2_655
H14C H25A 3.2500 no 2_655
H14C H25B 3.2242 no 2_655
H14C H28A 3.2517 no 2_655
H14C H28B 3.3497 no 2_655
H16A H28C 3.0235 no 2_645
H16A H29C 2.8618 no 2_645
H16B C35 3.5769 no 3_755
H16B H21 2.9692 no 1_655
H16B H35A 2.6617 no 3_755
H16C C39 3.4125 no 1_545
H16C H28C 2.9055 no 2_645
H16C H35A 3.3198 no 3_755
H16C H39A 3.1167 no 1_545
H16C H39B 2.9140 no 1_545
H16C H40A 3.3439 no 1_545
H17A C35 3.4539 no 3_755
H17A H17B 3.2459 no 3_755
H17A H35A 2.7232 no 3_755
H17A H35B 3.4649 no 3_755
H17A H36B 3.4180 no 3_755
H17B C17 3.5862 no 3_755
H17B H17A 3.2459 no 3_755
H17B H17B 3.2008 no 3_755
H17C H35A 3.4273 no 3_755
H17C H39A 3.1480 no 1_545
H17C H53 3.0206 no 3_655
H20 C34 3.3565 no 3_655
H20 H13C 3.1162 no 2_645
H20 H14C 3.4412 no 2_645
H20 H33A 3.5780 no 3_655
H20 H34B 2.5177 no 3_655
H20 H35B 3.2070 no 3_655
H21 C9 3.2554 no 1_455
H21 C10 3.1316 no 1_455
H21 H9 3.4347 no 1_455
H21 H10 3.2256 no 1_455
H21 H14C 3.3895 no 2_645
H21 H16B 2.9692 no 1_455
H22 C8 3.1110 no 1_455
H22 C9 3.2517 no 1_455
H22 H8 3.0848 no 1_455
H22 H9 3.3401 no 1_455
H22 H13A 3.0256 no 1_455
H22 H14C 3.4760 no 2_645
H25A C12 3.4729 no 2_645
H25A C13 3.4327 no 2_645
H25A C47 3.1697 no 1_545
H25A H12 2.8503 no 2_645
H25A H13C 2.7988 no 2_645
H25A H14C 3.2500 no 2_645
H25A H47 2.3678 no 1_545
H25A H48 3.5079 no 1_545
H25B Cl1 3.2415 no 2_645
H25B C27 3.5948 no 2_645
H25B H12 2.8854 no 2_645
H25B H14C 3.2242 no 2_645
H25B H27 2.8446 no 2_645
H25B H28C 3.2446 no 2_645
H25B H29C 3.4511 no 2_645
H25C C28 3.1492 no 2_645
H25C H27 3.1464 no 2_645
H25C H28A 3.0901 no 2_645
H25C H28C 2.5100 no 2_645
H25C H39B 3.1358 no 1_545
H25C H47 3.1683 no 1_545
H25C H48 3.1927 no 1_545
H26A C52 3.1651 no 3_655
H26A C53 3.1294 no 3_655
H26A H33A 3.3731 no 3_655
H26A H52 2.7837 no 3_655
H26A H53 2.7135 no 3_655
H26B C33 3.0838 no 3_655
H26B C34 3.3920 no 3_655
H26B H33A 2.3859 no 3_655
H26B H33B 3.1851 no 3_655
H26B H34B 2.8475 no 3_655
H26B H53 3.3159 no 3_655
H26C C39 3.2962 no 1_545
H26C C53 3.3685 no 3_655
H26C H33A 3.3207 no 3_655
H26C H38B 3.0891 no 1_545
H26C H39A 2.9038 no 1_545
H26C H39B 2.9548 no 1_545
H26C H53 2.6665 no 3_655
H27 C25 3.4292 no 2_655
H27 H25B 2.8446 no 2_655
H27 H25C 3.1464 no 2_655
H28A C14 3.4155 no 2_645
H28A H14A 2.8047 no 2_645
H28A H14C 3.2517 no 2_645
H28A H25C 3.0901 no 2_655
H28A H37 3.3151 no 2_645
H28A H39B 3.2435 no 2_645
H28A H41A 3.2276 no 2_645
H28A H48 3.5499 no 2_645
H28B C14 3.4969 no 2_645
H28B H13A 3.4669 no 1_455
H28B H14A 3.1814 no 2_645
H28B H14B 3.3801 no 2_645
H28B H14C 3.3497 no 2_645
H28B H41A 3.2735 no 2_645
H28C C16 3.4038 no 2_655
H28C C25 3.2834 no 2_655
H28C H16A 3.0235 no 2_655
H28C H16C 2.9055 no 2_655
H28C H25B 3.2446 no 2_655
H28C H25C 2.5100 no 2_655
H28C H39B 2.8944 no 2_645
H29A H3 3.5742 no 2_655
H29A H8 3.0012 no 1_455
H29A H13A 2.8529 no 1_455
H29B H3 3.3580 no 2_655
H29B H4 3.5439 no 2_655
H29C C3 2.9104 no 2_655
H29C C4 3.1771 no 2_655
H29C H3 2.4078 no 2_655
H29C H4 2.9712 no 2_655
H29C H16A 2.8618 no 2_655
H29C H25B 3.4511 no 2_655
H32A C32 3.1703 no 3_665
H32A C33 3.4368 no 3_665
H32A H32A 2.7280 no 3_665
H32A H32B 2.9821 no 3_665
H32A H33B 2.8037 no 3_665
H32B H32A 2.9821 no 3_665
H32B H33B 3.4620 no 3_665
H32B H54 2.7896 no 3_665
H33A C26 3.1643 no 3_655
H33A H20 3.5780 no 3_655
H33A H26A 3.3731 no 3_655
H33A H26B 2.3859 no 3_655
H33A H26C 3.3207 no 3_655
H33B C32 3.5810 no 3_665
H33B C43 3.2206 no 3_665
H33B C44 3.2910 no 3_665
H33B C45 3.2240 no 3_665
H33B C46 3.1598 no 3_665
H33B C47 3.1002 no 3_665
H33B C48 3.1082 no 3_665
H33B H26B 3.1851 no 3_655
H33B H32A 2.8037 no 3_665
H33B H32B 3.4620 no 3_665
H33B H38B 3.1592 no 3_665
H33B H47 3.5832 no 3_665
H33B H48 3.5816 no 3_665
H34A C40 3.4027 no 3_765
H34A C45 3.3330 no 3_665
H34A C46 3.1244 no 3_665
H34A H40A 2.5985 no 3_765
H34A H40B 3.4505 no 3_765
H34A H45 3.3462 no 3_665
H34A H46 3.0147 no 3_665
H34B C20 3.4483 no 3_655
H34B C46 3.3303 no 3_665
H34B C47 3.4929 no 3_665
H34B H13C 3.3893 no 4_454
H34B H20 2.5177 no 3_655
H34B H26B 2.8475 no 3_655
H34B H46 3.1986 no 3_665
H34B H47 3.4853 no 3_665
H35A C16 3.3717 no 3_755
H35A C17 3.4412 no 3_755
H35A H16B 2.6617 no 3_755
H35A H16C 3.3198 no 3_755
H35A H17A 2.7232 no 3_755
H35A H17C 3.4273 no 3_755
H35A H40A 3.0286 no 3_765
H35B H17A 3.4649 no 3_755
H35B H20 3.2070 no 3_655
H35B H51 3.2776 no 3_655
H35B H52 3.3926 no 3_655
H36A C40 3.3530 no 3_765
H36A H40A 2.9669 no 3_765
H36A H40B 2.8270 no 3_765
H36B H17A 3.4180 no 3_755
H37 H28A 3.3151 no 2_655
H38A H40B 3.0043 no 3_765
H38A H54 3.1472 no 3_665
H38B H26C 3.0891 no 1_565
H38B H33B 3.1592 no 3_665
H38B H53 3.5665 no 3_665
H38B H54 3.3219 no 3_665
H39A H16C 3.1167 no 1_565
H39A H17C 3.1480 no 1_565
H39A H26C 2.9038 no 1_565
H39A H53 2.8923 no 3_665
H39B C28 3.4366 no 2_655
H39B H16C 2.9140 no 1_565
H39B H25C 3.1358 no 1_565
H39B H26C 2.9548 no 1_565
H39B H28A 3.2435 no 2_655
H39B H28C 2.8944 no 2_655
H40A C34 3.3947 no 3_765
H40A C35 3.4794 no 3_765
H40A H16C 3.3439 no 1_565
H40A H34A 2.5985 no 3_765
H40A H35A 3.0286 no 3_765
H40A H36A 2.9669 no 3_765
H40B H34A 3.4505 no 3_765
H40B H36A 2.8270 no 3_765
H40B H38A 3.0043 no 3_765
H40B H40B 2.7182 no 3_765
H40B H42A 3.3346 no 3_765
H41A C28 3.5907 no 2_655
H41A H28A 3.2276 no 2_655
H41A H28B 3.2735 no 2_655
H41A H45 3.5820 no 1_655
H41B C45 3.4205 no 1_655
H41B H45 2.5392 no 1_655
H41B H54 3.4737 no 1_655
H42A H40B 3.3346 no 3_765
H45 C8 3.3336 no 1_455
H45 C9 3.2666 no 1_455
H45 C41 3.4465 no 1_455
H45 H8 2.8088 no 1_455
H45 H9 2.6766 no 1_455
H45 H34A 3.3462 no 3_665
H45 H41A 3.5820 no 1_455
H45 H41B 2.5392 no 1_455
H46 C13 3.2653 no 2_655
H46 C34 3.5385 no 3_665
H46 H13B 2.6246 no 2_655
H46 H13C 3.1067 no 2_655
H46 H34A 3.0147 no 3_665
H46 H34B 3.1986 no 3_665
H47 C3 3.2939 no 2_655
H47 C13 3.1492 no 2_655
H47 C25 3.1711 no 1_565
H47 H3 2.8653 no 2_655
H47 H4 3.5700 no 2_655
H47 H12 3.3276 no 2_655
H47 H13B 2.6793 no 2_655
H47 H13C 2.8280 no 2_655
H47 H25A 2.3678 no 1_565
H47 H25C 3.1683 no 1_565
H47 H33B 3.5832 no 3_665
H47 H34B 3.4853 no 3_665
H48 H4 3.3891 no 2_655
H48 H25A 3.5079 no 1_565
H48 H25C 3.1927 no 1_565
H48 H28A 3.5499 no 2_655
H48 H33B 3.5816 no 3_665
H50 H9 3.2378 no 1_455
H51 H35B 3.2776 no 3_655
H51 H52 3.5066 no 3_655
H52 Cl2 2.9896 no 3_655
H52 H10 3.2757 no 1_455
H52 H26A 2.7837 no 3_655
H52 H35B 3.3926 no 3_655
H52 H51 3.5066 no 3_655
H53 C26 3.0520 no 3_655
H53 H17C 3.0206 no 3_655
H53 H26A 2.7135 no 3_655
H53 H26B 3.3159 no 3_655
H53 H26C 2.6665 no 3_655
H53 H38B 3.5665 no 3_665
H53 H39A 2.8923 no 3_665
H54 H9 3.4039 no 1_455
H54 H32B 2.7896 no 3_665
H54 H38A 3.1472 no 3_665
H54 H38B 3.3219 no 3_665
H54 H41B 3.4737 no 1_455

loop_
_geom_torsion_atom_site_label_1
_geom_torsion_atom_site_label_2
_geom_torsion_atom_site_label_3
_geom_torsion_atom_site_label_4
_geom_torsion
_geom_torsion_publ_flag
Cl1 Pd1 P30 C31 179.92(5) no
Cl1 Pd1 P30 C37 55.30(5) no
Cl1 Pd1 P30 C43 -58.39(5) no
Cl1 Pd1 C1 N2 -77.2(2) no
Cl1 Pd1 C1 N5 89.0(3) no
Cl2 Pd1 P30 C31 -0.57(5) no
Cl2 Pd1 P30 C37 -125.19(5) no
Cl2 Pd1 P30 C43 121.12(5) no
Cl2 Pd1 C1 N2 103.3(2) no
Cl2 Pd1 C1 N5 -90.5(3) no
Pd1 P30 C31 C32 163.06(13) no
Pd1 P30 C31 C36 -68.6(2) no
Pd1 P30 C37 C38 178.65(16) no
Pd1 P30 C37 C42 48.53(19) no
Pd1 P30 C43 C44 -81.7(2) no
Pd1 P30 C43 C48 93.05(19) no
C31 P30 C37 C38 48.5(3) no
C31 P30 C37 C42 -81.6(2) no
C37 P30 C31 C32 -73.6(3) no
C37 P30 C31 C36 54.7(2) no
C31 P30 C43 C44 47.4(3) no
C31 P30 C43 C48 -137.79(19) no
C43 P30 C31 C32 40.1(3) no
C43 P30 C31 C36 168.40(17) no
C37 P30 C43 C44 163.8(2) no
C37 P30 C43 C48 -21.4(3) no
C43 P30 C37 C38 -65.6(3) no
C43 P30 C37 C42 164.31(17) no
C1 N2 C3 C4 0.7(3) no
C3 N2 C1 Pd1 167.3(2) no
C3 N2 C1 N5 -1.6(3) no
C1 N2 C6 C7 106.6(3) no
C1 N2 C6 C11 -74.4(4) no
C6 N2 C1 Pd1 -17.8(4) no
C6 N2 C1 N5 173.3(3) no
C3 N2 C6 C7 -79.4(4) no
C3 N2 C6 C11 99.7(3) no
C6 N2 C3 C4 -174.1(3) no
C1 N5 C4 C3 -1.4(3) no
C4 N5 C1 Pd1 -166.6(3) no
C4 N5 C1 N2 1.8(3) no
C1 N5 C18 C19 86.8(4) no
C1 N5 C18 C23 -94.2(3) no
C18 N5 C1 Pd1 24.4(4) no
C18 N5 C1 N2 -167.2(3) no
C4 N5 C18 C19 -80.7(4) no
C4 N5 C18 C23 98.4(4) no
C18 N5 C4 C3 167.4(3) no
N2 C3 C4 N5 0.4(4) no
N2 C6 C7 C8 -178.0(3) no
N2 C6 C7 C12 5.0(5) no
N2 C6 C11 C10 177.5(3) no
N2 C6 C11 C15 -6.8(5) no
C7 C6 C11 C10 -3.5(5) no
C7 C6 C11 C15 172.2(3) no
C11 C6 C7 C8 2.9(5) no
C11 C6 C7 C12 -174.0(3) no
C6 C7 C8 C9 -0.6(5) no
C6 C7 C12 C13 101.3(4) no
C6 C7 C12 C14 -136.2(3) no
C8 C7 C12 C13 -75.5(4) no
C8 C7 C12 C14 46.9(4) no
C12 C7 C8 C9 176.5(3) no
C7 C8 C9 C10 -1.2(6) no
C8 C9 C10 C11 0.6(6) no
C9 C10 C11 C6 1.6(5) no
C9 C10 C11 C15 -174.1(3) no
C6 C11 C15 C16 -83.5(4) no
C6 C11 C15 C17 153.4(3) no
C10 C11 C15 C16 92.1(4) no
C10 C11 C15 C17 -31.0(5) no
N5 C18 C19 C20 -176.6(3) no
N5 C18 C19 C24 7.4(4) no
N5 C18 C23 C22 176.6(3) no
N5 C18 C23 C27 -5.9(5) no
C19 C18 C23 C22 -4.4(5) no
C19 C18 C23 C27 173.0(3) no
C23 C18 C19 C20 4.4(5) no
C23 C18 C19 C24 -171.5(3) no
C18 C19 C20 C21 -1.3(5) no
C18 C19 C24 C25 96.5(4) no
C18 C19 C24 C26 -140.3(3) no
C20 C19 C24 C25 -79.4(4) no
C20 C19 C24 C26 43.9(5) no
C24 C19 C20 C21 174.8(3) no
C19 C20 C21 C22 -1.6(6) no
C20 C21 C22 C23 1.6(6) no
C21 C22 C23 C18 1.3(5) no
C21 C22 C23 C27 -176.2(3) no
C18 C23 C27 C28 -99.4(4) no
C18 C23 C27 C29 136.5(3) no
C22 C23 C27 C28 78.0(4) no
C22 C23 C27 C29 -46.1(5) no
P30 C31 C32 C33 -170.17(17) no
P30 C31 C36 C35 168.71(18) no
C32 C31 C36 C35 -59.4(3) no
C36 C31 C32 C33 59.5(3) no
C31 C32 C33 C34 -57.2(4) no
C32 C33 C34 C35 55.2(4) no
C33 C34 C35 C36 -55.5(4) no
C34 C35 C36 C31 57.5(4) no
P30 C37 C38 C39 171.65(18) no
P30 C37 C42 C41 -169.54(18) no
C38 C37 C42 C41 56.8(4) no
C42 C37 C38 C39 -57.7(4) no
C37 C38 C39 C40 56.8(4) no
C38 C39 C40 C41 -55.4(5) no
C39 C40 C41 C42 55.4(5) no
C40 C41 C42 C37 -55.8(4) no
P30 C43 C44 C45 176.64(18) no
P30 C43 C44 C49 -2.7(4) no
P30 C43 C48 C47 -175.34(19) no
C44 C43 C48 C47 -0.2(5) no
C48 C43 C44 C45 1.8(4) no
C48 C43 C44 C49 -177.5(3) no
C43 C44 C45 C46 -2.3(5) no
C43 C44 C49 C50 61.4(5) no
C43 C44 C49 C54 -124.5(3) no
C45 C44 C49 C50 -118.0(3) no
C45 C44 C49 C54 56.2(4) no
C49 C44 C45 C46 177.1(3) no
C44 C45 C46 C47 1.0(5) no
C45 C46 C47 C48 0.7(5) no
C46 C47 C48 C43 -1.1(5) no
C44 C49 C50 C51 175.9(3) no
C44 C49 C54 C53 -175.5(3) no
C50 C49 C54 C53 -1.1(5) no
C54 C49 C50 C51 1.7(5) no
C49 C50 C51 C52 -0.7(6) no
C50 C51 C52 C53 -0.9(6) no
C51 C52 C53 C54 1.4(6) no
C52 C53 C54 C49 -0.5(6) no
